data_4340026
loop_
_publ_author_name
'Connell, Timothy U.'
'Schieber, Christine'
'Silvestri, Ilaria Proietti'
'White, Jonathan M.'
'Williams, Spencer J.'
'Donnelly, Paul S.'

_publ_section_title
;
 Copper and Silver Complexes of Tris(triazole)amine and
 Tris(benzimidazole)amine Ligands: Evidence that Catalysis of an
 Azide-Alkyne Cycloaddition (&quot;Click&quot;) Reaction by a Silver
 Tris(triazole)amine Complex Arises from Copper Impurities.
;
_journal_issue 13
_journal_name_full 'Inorganic chemistry'
_journal_page_first 6503
_journal_page_last 6511
_journal_paper_doi 10.1021/ic5008999
_journal_volume 53
_journal_year 2014
_chemical_formula_sum 'C32 H31 Ag B F4 N11'
_chemical_formula_weight 764.36
_chemical_name_systematic
;
 ?
;
_space_group_crystal_system triclinic
_space_group_IT_number 2
_space_group_name_Hall '-P 1'
_space_group_name_H-M_alt 'P -1'
_symmetry_space_group_name_Hall '-P 1'
_symmetry_space_group_name_H-M 'P -1'
_atom_sites_solution_hydrogens geom
_audit_creation_method SHELXL-2012
_cell_angle_alpha 108.487(3)
_cell_angle_beta 96.896(3)
_cell_angle_gamma 117.111(4)
_cell_formula_units_Z 2
_cell_length_a 11.8407(5)
_cell_length_b 12.2913(5)
_cell_length_c 14.6737(6)
_cell_measurement_reflns_used 10532
_cell_measurement_temperature 130.0(2)
_cell_measurement_theta_max 73.2592
_cell_measurement_theta_min 3.3474
_cell_volume 1712.01(16)
_computing_cell_refinement
;
CrysAlisPro, Oxford Diffraction Ltd.,
Version 1.171.33.52 (release 06-11-2009 CrysAlis171 .NET)
(compiled Nov  6 2009,16:24:50)
;
_computing_data_collection
;
CrysAlisPro, Oxford Diffraction Ltd.,
Version 1.171.33.52 (release 06-11-2009 CrysAlis171 .NET)
(compiled Nov  6 2009,16:24:50)
;
_computing_data_reduction
;
CrysAlisPro, Oxford Diffraction Ltd.,
Version 1.171.33.52 (release 06-11-2009 CrysAlis171 .NET)
(compiled Nov  6 2009,16:24:50)
;
_computing_structure_refinement 'SHELXL-2012 (Sheldrick, 2012)'
_diffrn_ambient_temperature 130.0(2)
_diffrn_measured_fraction_theta_full 0.998
_diffrn_measured_fraction_theta_max 0.974
_diffrn_measurement_device_type 'Xcalibur, Sapphire3'
_diffrn_measurement_method '\w scans'
_diffrn_radiation_monochromator graphite
_diffrn_radiation_source 'Enhance (Cu) X-ray Source'
_diffrn_radiation_type CuK\a
_diffrn_radiation_wavelength 1.54184
_diffrn_reflns_av_R_equivalents 0.0192
_diffrn_reflns_av_unetI/netI 0.0209
_diffrn_reflns_Laue_measured_fraction_full 0.998
_diffrn_reflns_Laue_measured_fraction_max 0.974
_diffrn_reflns_limit_h_max 14
_diffrn_reflns_limit_h_min -14
_diffrn_reflns_limit_k_max 15
_diffrn_reflns_limit_k_min -14
_diffrn_reflns_limit_l_max 17
_diffrn_reflns_limit_l_min -18
_diffrn_reflns_number 12409
_diffrn_reflns_point_group_measured_fraction_full 0.998
_diffrn_reflns_point_group_measured_fraction_max 0.974
_diffrn_reflns_theta_full 67.684
_diffrn_reflns_theta_max 73.336
_diffrn_reflns_theta_min 3.344
_exptl_absorpt_coefficient_mu 5.261
_exptl_absorpt_correction_T_max 0.625
_exptl_absorpt_correction_T_min 0.276
_exptl_absorpt_correction_type gaussian
_exptl_absorpt_process_details
;
CrysAlisPro, Oxford Diffraction Ltd.,
Version 1.171.33.52 (release 06-11-2009 CrysAlis171 .NET)
(compiled Nov  6 2009,16:24:50)
Numerical absorption correction based on gaussian integration over
            a multifaceted crystal model
;
_exptl_crystal_colour colourless
_exptl_crystal_density_diffrn 1.483
_exptl_crystal_description block
_exptl_crystal_F_000 776
_exptl_crystal_size_max 0.4661
_exptl_crystal_size_mid 0.2064
_exptl_crystal_size_min 0.1200
_refine_diff_density_max 0.778
_refine_diff_density_min -0.423
_refine_diff_density_rms 0.067
_refine_ls_extinction_coef 0.00033(12)
_refine_ls_extinction_expression Fc^*^=kFc[1+0.001xFc^2^\l^3^/sin(2\q)]^-1/4^
_refine_ls_extinction_method SHELXL
_refine_ls_goodness_of_fit_ref 1.087
_refine_ls_hydrogen_treatment constr
_refine_ls_matrix_type full
_refine_ls_number_parameters 463
_refine_ls_number_reflns 6716
_refine_ls_number_restraints 34
_refine_ls_restrained_S_all 1.130
_refine_ls_R_factor_all 0.0337
_refine_ls_R_factor_gt 0.0317
_refine_ls_shift/su_max 0.002
_refine_ls_shift/su_mean 0.000
_refine_ls_structure_factor_coef Fsqd
_refine_ls_weighting_details
;
 w=1/[\s^2^(Fo^2^)+(0.0490P)^2^+1.1840P]
 where P=(Fo^2^+2Fc^2^)/3
;
_refine_ls_weighting_scheme calc
_refine_ls_wR_factor_gt 0.0841
_refine_ls_wR_factor_ref 0.0870
_reflns_Friedel_coverage 0.000
_reflns_number_gt 6321
_reflns_number_total 6716
_reflns_threshold_expression 'I > 2\s(I)'
_cod_data_source_file ic5008999_si_001.cif
_cod_data_source_block shelxl
_cod_depositor_comments 'Adding full bibliography for 4340023--4340026.cif.'
_cod_original_cell_volume 1712.01(14)
_cod_database_code 4340026
_shelx_space_group_comment
;
The symmetry employed for this shelxl refinement is uniquely defined
by the following loop, which should always be used as a source of
symmetry information in preference to the above space-group names.
They are only intended as comments.
;
_shelxl_version_number 2012-9

loop_
_space_group_symop_operation_xyz
'x, y, z'
'-x, -y, -z'

loop_
_atom_site_label
_atom_site_type_symbol
_atom_site_fract_x
_atom_site_fract_y
_atom_site_fract_z
_atom_site_U_iso_or_equiv
_atom_site_adp_type
_atom_site_occupancy
_atom_site_site_symmetry_order
_atom_site_calc_flag
_atom_site_refinement_flags_posn
_atom_site_refinement_flags_adp
_atom_site_refinement_flags_occupancy
_atom_site_disorder_assembly
_atom_site_disorder_group
C13 C 0.5348(3) 0.5903(2) 0.26412(19) 0.0319(5) Uani 1 1 d . . . . .
H13 H 0.5403 0.6071 0.2068 0.038 Uiso 1 1 calc R U . . .
C12 C 0.4468(2) 0.4730(2) 0.26869(18) 0.0296(5) Uani 1 1 d . . . . .
C14 C 0.7212(3) 0.8180(3) 0.4007(2) 0.0379(6) Uani 1 1 d . . . . .
H14A H 0.7359 0.8617 0.4725 0.045 Uiso 1 1 calc R U . . .
H14B H 0.6950 0.8636 0.3677 0.045 Uiso 1 1 calc R U . . .
C15 C 0.8496(2) 0.8330(2) 0.38527(18) 0.0289(5) Uani 1 1 d . . . . .
C16 C 0.8873(4) 0.8591(3) 0.3059(2) 0.0489(7) Uani 1 1 d . . . . .
H16 H 0.8350 0.8684 0.2598 0.059 Uiso 1 1 calc R U . . .
C17 C 1.0144(5) 0.8716(4) 0.2978(3) 0.0800(15) Uani 1 1 d . . . . .
H17 H 1.0464 0.8903 0.2464 0.096 Uiso 1 1 calc R U . . .
C18 C 1.0861(3) 0.8547(3) 0.3688(3) 0.0627(10) Uani 1 1 d . . . . .
H18 H 1.1661 0.8612 0.3632 0.075 Uiso 1 1 calc R U . . .
C19 C 1.0455(3) 0.8301(4) 0.4436(3) 0.0620(9) Uani 1 1 d . . . . .
H19 H 1.0965 0.8199 0.4899 0.074 Uiso 1 1 calc R U . . .
C20 C 0.9299(3) 0.8197(3) 0.4525(2) 0.0455(7) Uani 1 1 d . . . . .
H20 H 0.9025 0.8029 0.5060 0.055 Uiso 1 1 calc R U . . .
C11 C 0.3308(3) 0.3449(3) 0.18695(19) 0.0342(5) Uani 1 1 d . . . . .
H11A H 0.2517 0.3512 0.1810 0.041 Uiso 1 1 calc R U . . .
H11B H 0.3490 0.3322 0.1229 0.041 Uiso 1 1 calc R U . . .
C23 C 0.4302(3) 0.0066(3) 0.2279(2) 0.0387(6) Uani 1 1 d . . . . .
H23 H 0.4388 -0.0384 0.1675 0.046 Uiso 1 1 calc R U . . .
C22 C 0.4091(3) 0.1112(3) 0.2508(2) 0.0363(6) Uani 1 1 d . . . . .
C24 C 0.4582(3) -0.1180(3) 0.3291(3) 0.0443(7) Uani 1 1 d . . . . .
H24A H 0.5100 -0.0794 0.3995 0.053 Uiso 1 1 calc R U . . .
H24B H 0.5109 -0.1370 0.2881 0.053 Uiso 1 1 calc R U . . .
C25 C 0.3321(3) -0.2489(3) 0.3060(2) 0.0389(6) Uani 1 1 d . . . . .
C26 C 0.3209(3) -0.3055(3) 0.3749(3) 0.0476(7) Uani 1 1 d . . . . .
H26 H 0.3888 -0.2604 0.4361 0.057 Uiso 1 1 calc R U . . .
C27 C 0.2090(4) -0.4291(4) 0.3531(3) 0.0570(8) Uani 1 1 d . . . . .
H27 H 0.2021 -0.4670 0.3994 0.068 Uiso 1 1 calc R U . . .
C28 C 0.1083(4) -0.4954(3) 0.2630(3) 0.0597(9) Uani 1 1 d . . . . .
H28 H 0.0333 -0.5785 0.2482 0.072 Uiso 1 1 calc R U . . .
C29 C 0.1183(4) -0.4393(3) 0.1945(3) 0.0588(8) Uani 1 1 d . . . . .
H29 H 0.0494 -0.4839 0.1340 0.071 Uiso 1 1 calc R U . . .
C30 C 0.2304(3) -0.3167(3) 0.2153(2) 0.0486(7) Uani 1 1 d . . . . .
H30 H 0.2373 -0.2800 0.1683 0.058 Uiso 1 1 calc R U . . .
C21 C 0.4043(3) 0.1899(3) 0.1916(2) 0.0393(6) Uani 1 1 d . . . . .
C2 C 0.0753(3) 0.1407(2) 0.20933(18) 0.0322(5) Uani 1 1 d . . . . .
C3 C -0.0566(3) 0.0961(3) 0.1733(2) 0.0372(6) Uani 1 1 d . . . . .
H3 H -0.1117 0.0455 0.1064 0.045 Uiso 1 1 calc R U . . .
C4 C -0.2191(3) 0.1256(3) 0.2619(3) 0.0440(7) Uani 1 1 d . . . . .
H4A H -0.2346 0.1101 0.3213 0.053 Uiso 1 1 calc R U . . .
H4B H -0.2899 0.0474 0.2028 0.053 Uiso 1 1 calc R U . . .
C5 C -0.2240(3) 0.2481(3) 0.2679(2) 0.0393(6) Uani 1 1 d . . . . .
C10 C -0.1833(3) 0.3529(3) 0.3611(3) 0.0498(7) Uani 1 1 d . . . . .
H10 H -0.1574 0.3457 0.4202 0.060 Uiso 1 1 calc R U . . .
C9 C -0.1811(4) 0.4687(3) 0.3662(3) 0.0576(8) Uani 1 1 d . . . . .
H9 H -0.1533 0.5393 0.4287 0.069 Uiso 1 1 calc R U . . .
C8 C -0.2203(3) 0.4785(3) 0.2780(3) 0.0523(8) Uani 1 1 d . . . . .
H8 H -0.2180 0.5563 0.2811 0.063 Uiso 1 1 calc R U . . .
C7 C -0.2627(3) 0.3738(3) 0.1861(3) 0.0500(7) Uani 1 1 d . . . . .
H7 H -0.2902 0.3804 0.1270 0.060 Uiso 1 1 calc R U . . .
C6 C -0.2649(3) 0.2585(3) 0.1801(2) 0.0446(6) Uani 1 1 d . . . . .
H6 H -0.2938 0.1879 0.1174 0.053 Uiso 1 1 calc R U . . .
C1 C 0.1677(3) 0.1164(3) 0.1560(2) 0.0365(6) Uani 1 1 d . . . . .
H1A H 0.1612 0.0338 0.1533 0.044 Uiso 1 1 calc R U . . .
H1B H 0.1414 0.1059 0.0870 0.044 Uiso 1 1 calc R U . . .
C31 C 0.0929(5) 0.2999(4) 0.9752(3) 0.0825(15) Uani 1 1 d . . . . .
C32 C 0.2107(5) 0.4040(4) 0.9652(4) 0.0797(12) Uani 1 1 d . . . . .
H32A H 0.2391 0.4906 1.0169 0.120 Uiso 1 1 calc R U . . .
H32B H 0.1886 0.4033 0.8998 0.120 Uiso 1 1 calc R U . . .
H32C H 0.2814 0.3862 0.9724 0.120 Uiso 1 1 calc R U . . .
N5 N 0.4746(2) 0.4919(2) 0.36681(15) 0.0304(4) Uani 1 1 d . . . . .
N6 N 0.5751(2) 0.6154(2) 0.42284(16) 0.0313(4) Uani 1 1 d . . . . .
N7 N 0.6115(2) 0.6761(2) 0.36071(16) 0.0304(4) Uani 1 1 d . . . . .
N8 N 0.4020(2) 0.1452(2) 0.34678(17) 0.0365(5) Uani 1 1 d . . . . .
N9 N 0.4180(2) 0.0662(2) 0.38375(18) 0.0380(5) Uani 1 1 d . . . . .
N10 N 0.4357(2) -0.0174(2) 0.31070(19) 0.0384(5) Uani 1 1 d . . . . .
N2 N 0.1164(2) 0.2124(2) 0.31107(15) 0.0313(4) Uani 1 1 d . . . . .
N3 N 0.0154(2) 0.2136(2) 0.33977(17) 0.0342(4) Uani 1 1 d . . . . .
N4 N -0.0898(2) 0.1411(2) 0.25555(17) 0.0343(5) Uani 1 1 d . . . . .
N1 N 0.3057(2) 0.2290(2) 0.20869(16) 0.0325(4) Uani 1 1 d . . . . .
N11 N 0.0040(6) 0.2197(4) 0.9839(3) 0.120(2) Uani 1 1 d . . . . .
F1 F 0.5021(2) 0.3613(2) 0.0106(2) 0.0792(7) Uani 1 1 d D . . . .
F3 F 0.4052(3) 0.2125(3) -0.16021(17) 0.0925(9) Uani 1 1 d D . . . .
F2 F 0.3193(4) 0.1734(4) -0.0515(4) 0.0662(16) Uani 0.570(8) 1 d D U P A 1
F4 F 0.4973(6) 0.1587(5) -0.0469(3) 0.0681(15) Uani 0.570(8) 1 d D U P A 1
F2' F 0.3746(8) 0.1295(6) -0.0394(4) 0.097(3) Uani 0.430(8) 1 d D U P A 2
F4' F 0.5644(5) 0.2363(8) -0.0652(5) 0.083(3) Uani 0.430(8) 1 d D U P A 2
Ag1 Ag 0.33495(2) 0.30766(2) 0.40641(2) 0.03149(8) Uani 1 1 d . . . . .
B1 B 0.4464(2) 0.2334(2) -0.06230(18) 0.0372(6) Uani 1 1 d D . . . .

loop_
_atom_site_aniso_label
_atom_site_aniso_U_11
_atom_site_aniso_U_22
_atom_site_aniso_U_33
_atom_site_aniso_U_23
_atom_site_aniso_U_13
_atom_site_aniso_U_12
C13 0.0334(12) 0.0300(12) 0.0351(12) 0.0149(10) 0.0151(10) 0.0168(10)
C12 0.0310(12) 0.0277(11) 0.0291(11) 0.0104(9) 0.0122(9) 0.0152(10)
C14 0.0342(13) 0.0241(12) 0.0518(16) 0.0128(11) 0.0180(12) 0.0136(11)
C15 0.0280(11) 0.0189(10) 0.0339(12) 0.0094(9) 0.0098(9) 0.0090(9)
C16 0.065(2) 0.0326(14) 0.0457(16) 0.0208(12) 0.0274(14) 0.0181(14)
C17 0.095(3) 0.0388(17) 0.078(3) 0.0196(18) 0.065(3) 0.0087(19)
C18 0.0390(17) 0.0401(17) 0.089(3) 0.0097(18) 0.0163(18) 0.0180(14)
C19 0.0420(18) 0.0479(18) 0.080(3) 0.0137(18) 0.0088(17) 0.0223(15)
C20 0.0404(15) 0.0376(14) 0.0491(16) 0.0146(13) 0.0021(12) 0.0187(12)
C11 0.0354(13) 0.0311(12) 0.0283(12) 0.0097(10) 0.0097(10) 0.0134(11)
C23 0.0328(13) 0.0300(12) 0.0488(15) 0.0101(11) 0.0218(11) 0.0152(11)
C22 0.0280(12) 0.0282(12) 0.0464(14) 0.0111(11) 0.0180(11) 0.0116(10)
C24 0.0335(14) 0.0370(14) 0.0648(19) 0.0176(13) 0.0169(13) 0.0223(12)
C25 0.0371(14) 0.0319(13) 0.0509(16) 0.0130(12) 0.0202(12) 0.0218(11)
C26 0.0510(17) 0.0462(16) 0.0524(17) 0.0187(14) 0.0180(14) 0.0315(14)
C27 0.063(2) 0.0520(18) 0.074(2) 0.0356(18) 0.0355(19) 0.0352(17)
C28 0.0495(19) 0.0350(15) 0.088(3) 0.0229(17) 0.0296(18) 0.0174(14)
C29 0.0461(18) 0.0427(17) 0.063(2) 0.0123(15) 0.0077(15) 0.0140(14)
C30 0.0493(17) 0.0393(15) 0.0480(16) 0.0151(13) 0.0153(14) 0.0186(13)
C21 0.0400(14) 0.0336(13) 0.0472(15) 0.0163(12) 0.0256(12) 0.0190(11)
C2 0.0331(12) 0.0253(11) 0.0288(12) 0.0078(9) 0.0079(10) 0.0111(10)
C3 0.0321(13) 0.0294(12) 0.0356(13) 0.0075(10) 0.0040(10) 0.0108(10)
C4 0.0272(13) 0.0313(13) 0.0666(19) 0.0170(13) 0.0149(12) 0.0125(11)
C5 0.0255(12) 0.0325(13) 0.0559(16) 0.0158(12) 0.0141(11) 0.0137(10)
C10 0.0544(18) 0.0461(16) 0.0513(17) 0.0198(14) 0.0183(14) 0.0282(15)
C9 0.063(2) 0.0424(17) 0.063(2) 0.0122(15) 0.0211(17) 0.0308(16)
C8 0.0439(16) 0.0421(16) 0.078(2) 0.0255(16) 0.0191(16) 0.0280(14)
C7 0.0327(14) 0.0496(17) 0.065(2) 0.0279(15) 0.0082(13) 0.0185(13)
C6 0.0290(13) 0.0401(15) 0.0491(16) 0.0110(13) 0.0060(11) 0.0130(11)
C1 0.0334(13) 0.0297(12) 0.0319(12) 0.0057(10) 0.0114(10) 0.0101(11)
C31 0.117(4) 0.0387(18) 0.047(2) 0.0150(16) 0.007(2) 0.014(2)
C32 0.096(3) 0.058(2) 0.079(3) 0.037(2) 0.024(2) 0.031(2)
N5 0.0284(10) 0.0265(10) 0.0290(10) 0.0095(8) 0.0092(8) 0.0103(8)
N6 0.0271(10) 0.0267(10) 0.0334(10) 0.0100(8) 0.0100(8) 0.0107(8)
N7 0.0283(10) 0.0245(10) 0.0379(11) 0.0117(8) 0.0150(8) 0.0133(8)
N8 0.0347(11) 0.0284(10) 0.0423(12) 0.0104(9) 0.0153(9) 0.0157(9)
N9 0.0334(11) 0.0286(10) 0.0459(13) 0.0092(9) 0.0119(10) 0.0160(9)
N10 0.0281(10) 0.0275(10) 0.0543(14) 0.0113(10) 0.0159(10) 0.0138(9)
N2 0.0291(10) 0.0319(10) 0.0283(10) 0.0096(8) 0.0093(8) 0.0146(9)
N3 0.0322(11) 0.0314(10) 0.0365(11) 0.0121(9) 0.0121(9) 0.0157(9)
N4 0.0258(10) 0.0263(10) 0.0432(12) 0.0107(9) 0.0077(9) 0.0111(8)
N1 0.0312(11) 0.0266(10) 0.0332(10) 0.0089(8) 0.0142(9) 0.0119(9)
N11 0.152(4) 0.050(2) 0.056(2) 0.0124(17) 0.013(2) -0.013(2)
F1 0.0712(14) 0.0378(10) 0.0978(18) 0.0082(11) 0.0156(13) 0.0215(10)
F3 0.152(3) 0.0949(18) 0.0586(13) 0.0544(14) 0.0330(15) 0.0706(19)
F2 0.054(2) 0.041(2) 0.058(2) 0.0028(16) 0.0288(18) 0.0003(16)
F4 0.102(4) 0.066(3) 0.0524(19) 0.0162(18) 0.012(2) 0.065(3)
F2' 0.117(5) 0.058(3) 0.050(3) 0.037(2) -0.003(3) -0.007(3)
F4' 0.063(3) 0.085(4) 0.069(3) -0.018(3) 0.003(3) 0.053(3)
Ag1 0.03055(11) 0.02910(11) 0.02706(11) 0.00826(7) 0.00856(7) 0.01227(8)
B1 0.0434(16) 0.0311(14) 0.0354(15) 0.0144(12) 0.0115(12) 0.0183(13)

loop_
_atom_type_symbol
_atom_type_description
_atom_type_scat_dispersion_real
_atom_type_scat_dispersion_imag
_atom_type_scat_source
C C 0.0181 0.0091 'International Tables Vol C Tables 4.2.6.8 and 6.1.1.4'
H H 0.0000 0.0000 'International Tables Vol C Tables 4.2.6.8 and 6.1.1.4'
N N 0.0311 0.0180 'International Tables Vol C Tables 4.2.6.8 and 6.1.1.4'
F F 0.0727 0.0534 'International Tables Vol C Tables 4.2.6.8 and 6.1.1.4'
Ag Ag 0.1306 4.2820 'International Tables Vol C Tables 4.2.6.8 and 6.1.1.4'
B B 0.0090 0.0039 'International Tables Vol C Tables 4.2.6.8 and 6.1.1.4'

loop_
_geom_angle_atom_site_label_1
_geom_angle_atom_site_label_2
_geom_angle_atom_site_label_3
_geom_angle
_geom_angle_site_symmetry_1
_geom_angle_site_symmetry_3
N7 C13 C12 105.0(2) . .
N5 C12 C13 108.1(2) . .
N5 C12 C11 121.8(2) . .
C13 C12 C11 129.9(2) . .
N7 C14 C15 113.0(2) . .
C16 C15 C20 120.4(3) . .
C16 C15 C14 120.9(3) . .
C20 C15 C14 118.8(3) . .
C15 C16 C17 116.3(3) . .
C18 C17 C16 118.5(3) . .
C19 C18 C17 122.8(3) . .
C18 C19 C20 119.4(4) . .
C19 C20 C15 122.6(3) . .
N1 C11 C12 111.1(2) . .
N10 C23 C22 105.5(2) . .
N8 C22 C23 107.4(3) . .
N8 C22 C21 121.9(2) . .
C23 C22 C21 130.5(3) . .
N10 C24 C25 114.4(2) . .
C30 C25 C26 119.3(3) . .
C30 C25 C24 121.3(3) . .
C26 C25 C24 119.3(3) . .
C25 C26 C27 120.3(3) . .
C28 C27 C26 119.9(3) . .
C27 C28 C29 120.1(3) . .
C28 C29 C30 120.3(3) . .
C29 C30 C25 120.0(3) . .
N1 C21 C22 110.5(2) . .
N2 C2 C3 107.8(2) . .
N2 C2 C1 121.5(2) . .
C3 C2 C1 130.7(2) . .
N4 C3 C2 105.0(2) . .
N4 C4 C5 112.0(2) . .
C10 C5 C6 119.6(3) . .
C10 C5 C4 120.2(3) . .
C6 C5 C4 120.2(3) . .
C5 C10 C9 120.1(3) . .
C8 C9 C10 119.7(3) . .
C7 C8 C9 120.0(3) . .
C8 C7 C6 120.7(3) . .
C7 C6 C5 119.9(3) . .
N1 C1 C2 110.5(2) . .
N11 C31 C32 178.8(6) . .
N6 N5 C12 109.1(2) . .
N6 N5 Ag1 132.96(16) . .
C12 N5 Ag1 117.89(15) . .
N5 N6 N7 107.31(19) . .
N5 N6 Ag1 122.12(16) . 2_666
N7 N6 Ag1 130.51(15) . 2_666
N6 N7 C13 110.5(2) . .
N6 N7 C14 120.9(2) . .
C13 N7 C14 128.6(2) . .
N9 N8 C22 109.6(2) . .
N9 N8 Ag1 132.81(17) . .
C22 N8 Ag1 116.95(18) . .
N8 N9 N10 106.2(2) . .
C23 N10 N9 111.3(2) . .
C23 N10 C24 129.1(2) . .
N9 N10 C24 119.6(2) . .
N3 N2 C2 109.7(2) . .
N3 N2 Ag1 129.95(16) . .
C2 N2 Ag1 120.39(16) . .
N2 N3 N4 106.1(2) . .
N3 N4 C3 111.5(2) . .
N3 N4 C4 119.5(2) . .
C3 N4 C4 128.9(2) . .
C1 N1 C11 111.6(2) . .
C1 N1 C21 112.9(2) . .
C11 N1 C21 112.8(2) . .
N6 Ag1 N2 129.59(7) 2_666 .
N6 Ag1 N5 104.77(7) 2_666 .
N2 Ag1 N5 107.45(7) . .
N6 Ag1 N8 99.19(8) 2_666 .
N2 Ag1 N8 108.40(8) . .
N5 Ag1 N8 105.09(7) . .
F2' B1 F3 116.0(3) . .
F3 B1 F4 115.4(3) . .
F2' B1 F1 118.1(4) . .
F3 B1 F1 117.5(2) . .
F4 B1 F1 117.3(3) . .
F2' B1 F4' 105.5(4) . .
F3 B1 F4' 96.3(4) . .
F1 B1 F4' 97.5(3) . .
F3 B1 F2 96.6(3) . .
F4 B1 F2 105.0(3) . .
F1 B1 F2 100.0(2) . .

loop_
_geom_bond_atom_site_label_1
_geom_bond_atom_site_label_2
_geom_bond_distance
_geom_bond_site_symmetry_2
C13 N7 1.348(3) .
C13 C12 1.370(3) .
C12 N5 1.356(3) .
C12 C11 1.497(3) .
C14 N7 1.475(3) .
C14 C15 1.500(3) .
C15 C16 1.375(4) .
C15 C20 1.387(4) .
C16 C17 1.465(6) .
C17 C18 1.390(7) .
C18 C19 1.316(6) .
C19 C20 1.342(5) .
C11 N1 1.464(3) .
C23 N10 1.340(4) .
C23 C22 1.366(4) .
C22 N8 1.361(4) .
C22 C21 1.505(4) .
C24 N10 1.471(4) .
C24 C25 1.509(4) .
C25 C30 1.383(4) .
C25 C26 1.386(4) .
C26 C27 1.386(5) .
C27 C28 1.373(6) .
C28 C29 1.377(6) .
C29 C30 1.382(5) .
C21 N1 1.470(3) .
C2 N2 1.358(3) .
C2 C3 1.363(4) .
C2 C1 1.501(4) .
C3 N4 1.344(4) .
C4 N4 1.472(3) .
C4 C5 1.508(4) .
C5 C10 1.385(4) .
C5 C6 1.386(4) .
C10 C9 1.390(5) .
C9 C8 1.382(5) .
C8 C7 1.370(5) .
C7 C6 1.380(4) .
C1 N1 1.464(3) .
C31 N11 1.124(6) .
C31 C32 1.464(6) .
N5 N6 1.312(3) .
N5 Ag1 2.419(2) .
N6 N7 1.344(3) .
N6 Ag1 2.290(2) 2_666
N8 N9 1.322(3) .
N8 Ag1 2.426(2) .
N9 N10 1.342(3) .
N2 N3 1.319(3) .
N2 Ag1 2.314(2) .
N3 N4 1.339(3) .
F1 B1 1.368(3) .
F3 B1 1.360(3) .
F2 B1 1.398(3) .
F4 B1 1.365(3) .
F2' B1 1.348(3) .
F4' B1 1.388(3) .
Ag1 N6 2.290(2) 2_666

loop_
_geom_torsion_atom_site_label_1
_geom_torsion_atom_site_label_2
_geom_torsion_atom_site_label_3
_geom_torsion_atom_site_label_4
_geom_torsion
_geom_torsion_site_symmetry_1
_geom_torsion_site_symmetry_4
N7 C13 C12 N5 -0.7(3) . .
N7 C13 C12 C11 174.9(2) . .
N7 C14 C15 C16 98.6(3) . .
N7 C14 C15 C20 -81.3(3) . .
C20 C15 C16 C17 0.0(4) . .
C14 C15 C16 C17 -179.9(2) . .
C15 C16 C17 C18 0.8(4) . .
C16 C17 C18 C19 -1.0(5) . .
C17 C18 C19 C20 0.4(6) . .
C18 C19 C20 C15 0.5(5) . .
C16 C15 C20 C19 -0.6(4) . .
C14 C15 C20 C19 179.2(3) . .
N5 C12 C11 N1 -33.0(3) . .
C13 C12 C11 N1 152.0(3) . .
N10 C23 C22 N8 -0.4(3) . .
N10 C23 C22 C21 174.7(3) . .
N10 C24 C25 C30 49.3(4) . .
N10 C24 C25 C26 -133.9(3) . .
C30 C25 C26 C27 0.1(4) . .
C24 C25 C26 C27 -176.7(3) . .
C25 C26 C27 C28 -0.4(5) . .
C26 C27 C28 C29 -0.2(5) . .
C27 C28 C29 C30 0.9(6) . .
C28 C29 C30 C25 -1.1(5) . .
C26 C25 C30 C29 0.6(5) . .
C24 C25 C30 C29 177.3(3) . .
N8 C22 C21 N1 -40.2(3) . .
C23 C22 C21 N1 145.3(3) . .
N2 C2 C3 N4 -1.1(3) . .
C1 C2 C3 N4 175.8(3) . .
N4 C4 C5 C10 -89.7(3) . .
N4 C4 C5 C6 88.1(3) . .
C6 C5 C10 C9 -1.3(5) . .
C4 C5 C10 C9 176.5(3) . .
C5 C10 C9 C8 0.4(5) . .
C10 C9 C8 C7 0.7(5) . .
C9 C8 C7 C6 -0.9(5) . .
C8 C7 C6 C5 0.0(5) . .
C10 C5 C6 C7 1.1(4) . .
C4 C5 C6 C7 -176.7(3) . .
N2 C2 C1 N1 -31.0(3) . .
C3 C2 C1 N1 152.5(3) . .
C13 C12 N5 N6 0.3(3) . .
C11 C12 N5 N6 -175.8(2) . .
C13 C12 N5 Ag1 178.24(16) . .
C11 C12 N5 Ag1 2.2(3) . .
C12 N5 N6 N7 0.3(3) . .
Ag1 N5 N6 N7 -177.25(16) . .
C12 N5 N6 Ag1 -177.22(15) . 2_666
Ag1 N5 N6 Ag1 5.2(3) . 2_666
N5 N6 N7 C13 -0.8(3) . .
Ag1 N6 N7 C13 176.46(16) 2_666 .
N5 N6 N7 C14 178.9(2) . .
Ag1 N6 N7 C14 -3.9(3) 2_666 .
C12 C13 N7 N6 0.9(3) . .
C12 C13 N7 C14 -178.7(2) . .
C15 C14 N7 N6 101.8(3) . .
C15 C14 N7 C13 -78.6(3) . .
C23 C22 N8 N9 0.1(3) . .
C21 C22 N8 N9 -175.5(2) . .
C23 C22 N8 Ag1 -171.89(17) . .
C21 C22 N8 Ag1 12.5(3) . .
C22 N8 N9 N10 0.2(3) . .
Ag1 N8 N9 N10 170.48(17) . .
C22 C23 N10 N9 0.5(3) . .
C22 C23 N10 C24 -179.2(2) . .
N8 N9 N10 C23 -0.5(3) . .
N8 N9 N10 C24 179.3(2) . .
C25 C24 N10 C23 -93.8(3) . .
C25 C24 N10 N9 86.5(3) . .
C3 C2 N2 N3 0.3(3) . .
C1 C2 N2 N3 -176.9(2) . .
C3 C2 N2 Ag1 179.55(17) . .
C1 C2 N2 Ag1 2.3(3) . .
C2 N2 N3 N4 0.6(3) . .
Ag1 N2 N3 N4 -178.57(16) . .
N2 N3 N4 C3 -1.3(3) . .
N2 N3 N4 C4 -178.7(2) . .
C2 C3 N4 N3 1.5(3) . .
C2 C3 N4 C4 178.5(2) . .
C5 C4 N4 N3 79.4(3) . .
C5 C4 N4 C3 -97.5(3) . .
C2 C1 N1 C11 -77.6(3) . .
C2 C1 N1 C21 154.1(2) . .
C12 C11 N1 C1 156.9(2) . .
C12 C11 N1 C21 -74.8(3) . .
C22 C21 N1 C1 -74.4(3) . .
C22 C21 N1 C11 158.0(2) . .
